data_7249024
loop_
_publ_author_name
'Su\<sanj, Ru\/der'
'Bedekovi\'c, Nikola'
'Cerovski, Sara'
'Baus Topi\'c, Nea'
'Nemec, Vinko'
'Cin\<ci\'c, Dominik'

_publ_section_title
;
 Evaluation of halogen bonding proclivity of oxazole derivatives carrying
 multiple acceptor sites in cocrystals with perfluorinated iodobenzenes
;
_journal_issue 31
_journal_name_full CrystEngComm
_journal_page_first 4137
_journal_page_last 4145
_journal_paper_doi 10.1039/D4CE00557K
_journal_volume 26
_journal_year 2024
_chemical_formula_moiety 'C6 F4 I2, C8 H6 N2 O'
_chemical_formula_sum 'C14 H6 F4 I2 N2 O'
_chemical_formula_weight 548.01
_space_group_crystal_system orthorhombic
_space_group_IT_number 60
_space_group_name_Hall '-P 2n 2ab'
_space_group_name_H-M_alt 'P b c n'
_atom_sites_solution_hydrogens geom
_audit_creation_method SHELXL-2019/3
_audit_update_record
;
2024-05-28 deposited with the CCDC.	2024-07-09 downloaded from the CCDC.
;
_cell_angle_alpha 90
_cell_angle_beta 90
_cell_angle_gamma 90
_cell_formula_units_Z 8
_cell_length_a 17.9765(13)
_cell_length_b 12.8650(13)
_cell_length_c 13.6805(10)
_cell_measurement_reflns_used 4890
_cell_measurement_temperature 295
_cell_measurement_theta_max 25.0950
_cell_measurement_theta_min 4.3380
_cell_volume 3163.9(5)
_computing_structure_refinement 'SHELXL-2019/2 (Sheldrick, 2019)'
_diffrn_ambient_temperature 295
_diffrn_detector_area_resol_mean 16.3426
_diffrn_measured_fraction_theta_full 0.994
_diffrn_measured_fraction_theta_max 0.994
_diffrn_measurement_device_type 'Xcalibur, Sapphire3'
_diffrn_radiation_type MoK\a
_diffrn_radiation_wavelength 0.71073
_diffrn_reflns_av_R_equivalents 0.1157
_diffrn_reflns_av_unetI/netI 0.0534
_diffrn_reflns_Laue_measured_fraction_full 0.994
_diffrn_reflns_Laue_measured_fraction_max 0.994
_diffrn_reflns_limit_h_max 21
_diffrn_reflns_limit_h_min -17
_diffrn_reflns_limit_k_max 15
_diffrn_reflns_limit_k_min -13
_diffrn_reflns_limit_l_max 16
_diffrn_reflns_limit_l_min -16
_diffrn_reflns_number 26107
_diffrn_reflns_point_group_measured_fraction_full 0.994
_diffrn_reflns_point_group_measured_fraction_max 0.994
_diffrn_reflns_theta_full 25.000
_diffrn_reflns_theta_max 25.000
_diffrn_reflns_theta_min 4.171
_diffrn_source 'fine-focus sealed X-ray tube'
_exptl_absorpt_coefficient_mu 4.021
_exptl_absorpt_correction_T_max 1.00000
_exptl_absorpt_correction_T_min 0.01106
_exptl_absorpt_correction_type multi-scan
_exptl_absorpt_process_details
;
CrysAlisPro 1.171.41.95a (Rigaku Oxford Diffraction, 2021)
Empirical absorption correction using spherical harmonics,
implemented in SCALE3 ABSPACK scaling algorithm.
;
_exptl_crystal_colour colorless
_exptl_crystal_density_diffrn 2.301
_exptl_crystal_description needle
_exptl_crystal_F_000 2032
_exptl_crystal_size_max 0.83
_exptl_crystal_size_mid 0.31
_exptl_crystal_size_min 0.18
_refine_diff_density_max 1.692
_refine_diff_density_min -1.232
_refine_diff_density_rms 0.230
_refine_ls_extinction_method none
_refine_ls_goodness_of_fit_ref 1.074
_refine_ls_hydrogen_treatment constr
_refine_ls_matrix_type full
_refine_ls_number_parameters 208
_refine_ls_number_reflns 2773
_refine_ls_number_restraints 0
_refine_ls_restrained_S_all 1.074
_refine_ls_R_factor_all 0.1022
_refine_ls_R_factor_gt 0.0657
_refine_ls_shift/su_max 0.000
_refine_ls_shift/su_mean 0.000
_refine_ls_structure_factor_coef Fsqd
_refine_ls_weighting_details 'w=1/[\s^2^(Fo^2^)+(0.1097P)^2^] where P=(Fo^2^+2Fc^2^)/3'
_refine_ls_weighting_scheme calc
_refine_ls_wR_factor_gt 0.1622
_refine_ls_wR_factor_ref 0.2040
_reflns_Friedel_coverage 0.000
_reflns_number_gt 1737
_reflns_number_total 2773
_reflns_threshold_expression 'I > 2\s(I)'
_cod_data_source_file d4ce00557k2.cif
_cod_data_source_block pox_14tfib
_cod_depositor_comments 'Adding full bibliography for 7249013--7249033.cif.'
_cod_database_code 7249024
_shelx_shelxl_version_number 2019/3
_shelx_space_group_comment
;
The symmetry employed for this shelxl refinement is uniquely defined
by the following loop, which should always be used as a source of
symmetry information in preference to the above space-group names.
They are only intended as comments.
;

loop_
_space_group_symop_operation_xyz
'x, y, z'
'-x+1/2, -y+1/2, z+1/2'
'-x, y, -z+1/2'
'x+1/2, -y+1/2, -z'
'-x, -y, -z'
'x-1/2, y-1/2, -z-1/2'
'x, -y, z-1/2'
'-x-1/2, y-1/2, z'

loop_
_atom_site_label
_atom_site_type_symbol
_atom_site_fract_x
_atom_site_fract_y
_atom_site_fract_z
_atom_site_U_iso_or_equiv
_atom_site_adp_type
_atom_site_occupancy
_atom_site_site_symmetry_order
_atom_site_calc_flag
_atom_site_refinement_flags_posn
_atom_site_refinement_flags_adp
_atom_site_refinement_flags_occupancy
_atom_site_disorder_assembly
_atom_site_disorder_group
I1 I 0.57042(4) 0.81064(8) 0.38395(6) 0.0677(4) Uani 1 1 d . . . . .
I2 I 0.18958(4) 0.92300(7) 0.39079(6) 0.0682(4) Uani 1 1 d . . . . .
F1 F 0.4246(4) 0.6697(6) 0.3836(5) 0.081(2) Uani 1 1 d . . . . .
F4 F 0.4803(4) 1.0269(6) 0.3935(5) 0.080(2) Uani 1 1 d . . . . .
F3 F 0.3355(4) 1.0704(5) 0.4006(5) 0.081(2) Uani 1 1 d . . . . .
F2 F 0.2808(4) 0.7153(6) 0.3870(5) 0.080(2) Uani 1 1 d . . . . .
O1 O 0.5986(5) 0.4412(7) 0.3730(7) 0.090(3) Uani 1 1 d . . . . .
N1 N 0.7788(6) 0.2434(10) 0.3612(8) 0.077(3) Uani 1 1 d . . . . .
C12 C 0.3025(6) 0.8941(11) 0.3932(7) 0.058(3) Uani 1 1 d . . . . .
C9 C 0.4568(6) 0.8477(11) 0.3918(7) 0.060(3) Uani 1 1 d . . . . .
C10 C 0.4040(6) 0.7699(10) 0.3894(7) 0.060(3) Uani 1 1 d . . . . .
N2 N 0.4765(7) 0.4203(10) 0.3811(8) 0.082(3) Uani 1 1 d . . . . .
C14 C 0.4308(6) 0.9487(9) 0.3937(7) 0.055(3) Uani 1 1 d . . . . .
C11 C 0.3290(6) 0.7918(10) 0.3909(7) 0.058(3) Uani 1 1 d . . . . .
C13 C 0.3558(6) 0.9694(9) 0.3967(7) 0.056(3) Uani 1 1 d . . . . .
C6 C 0.5834(7) 0.3356(11) 0.3711(8) 0.061(3) Uani 1 1 d . . . . .
C2 C 0.6471(6) 0.2667(10) 0.3605(8) 0.059(3) Uani 1 1 d . . . . .
C1 C 0.7183(7) 0.3033(10) 0.3716(8) 0.064(3) Uani 1 1 d . . . . .
H1 H 0.724923 0.373090 0.387008 0.076 Uiso 1 1 calc R U . . .
C3 C 0.6356(7) 0.1636(10) 0.3429(9) 0.074(3) Uani 1 1 d . . . . .
H3 H 0.587711 0.136972 0.337806 0.089 Uiso 1 1 calc R U . . .
C5 C 0.7668(8) 0.1442(13) 0.3435(10) 0.085(4) Uani 1 1 d . . . . .
H5 H 0.808175 0.101246 0.337698 0.101 Uiso 1 1 calc R U . . .
C7 C 0.5080(7) 0.3228(12) 0.3747(8) 0.073(4) Uani 1 1 d . . . . .
H7 H 0.482508 0.259930 0.373137 0.088 Uiso 1 1 calc R U . . .
C4 C 0.6975(7) 0.0990(12) 0.3327(10) 0.086(4) Uani 1 1 d . . . . .
H4 H 0.692374 0.028548 0.319277 0.104 Uiso 1 1 calc R U . . .
C8 C 0.5306(9) 0.4857(14) 0.3777(11) 0.103(5) Uani 1 1 d . . . . .
H8 H 0.523579 0.557275 0.378444 0.124 Uiso 1 1 calc R U . . .

loop_
_atom_site_aniso_label
_atom_site_aniso_U_11
_atom_site_aniso_U_22
_atom_site_aniso_U_33
_atom_site_aniso_U_23
_atom_site_aniso_U_13
_atom_site_aniso_U_12
I1 0.0375(5) 0.0899(7) 0.0758(6) -0.0009(4) 0.0004(3) -0.0014(4)
I2 0.0400(5) 0.0866(7) 0.0781(6) -0.0028(4) -0.0036(3) 0.0048(4)
F1 0.048(4) 0.069(5) 0.126(7) -0.007(4) 0.000(3) 0.004(3)
F4 0.048(4) 0.073(5) 0.121(6) 0.008(4) -0.011(3) -0.013(4)
F3 0.057(5) 0.057(5) 0.130(7) -0.009(4) -0.014(4) 0.000(3)
F2 0.049(4) 0.070(5) 0.120(6) -0.008(4) 0.002(3) -0.008(4)
O1 0.029(5) 0.078(7) 0.163(9) 0.004(5) 0.011(4) 0.005(4)
N1 0.039(6) 0.091(9) 0.102(8) 0.013(6) -0.002(5) -0.006(6)
C12 0.041(6) 0.082(9) 0.053(6) -0.008(5) -0.003(4) -0.002(6)
C9 0.045(7) 0.083(9) 0.054(6) -0.004(6) 0.002(4) 0.001(6)
C10 0.039(6) 0.068(8) 0.072(7) 0.002(6) -0.005(5) 0.012(6)
N2 0.045(7) 0.099(10) 0.102(8) -0.006(6) 0.012(5) 0.009(6)
C14 0.038(6) 0.058(8) 0.069(7) -0.003(5) -0.008(5) -0.012(5)
C11 0.041(6) 0.064(8) 0.069(7) -0.001(5) 0.001(5) -0.010(5)
C13 0.043(6) 0.051(7) 0.073(7) -0.006(5) -0.009(5) -0.002(5)
C6 0.043(6) 0.073(9) 0.066(7) 0.004(6) -0.006(5) -0.005(6)
C2 0.036(6) 0.076(8) 0.064(6) 0.003(6) -0.008(5) -0.003(5)
C1 0.045(7) 0.064(8) 0.082(8) 0.000(6) -0.006(5) -0.003(6)
C3 0.057(8) 0.085(10) 0.081(8) 0.006(7) -0.006(6) -0.008(7)
C5 0.068(9) 0.088(11) 0.097(10) 0.013(8) -0.001(7) 0.010(8)
C7 0.037(7) 0.100(11) 0.083(8) 0.005(7) -0.003(5) -0.011(7)
C4 0.073(9) 0.099(11) 0.088(9) -0.003(8) -0.012(7) -0.009(8)
C8 0.054(10) 0.089(12) 0.167(15) -0.002(10) 0.009(8) -0.004(8)

loop_
_atom_type_symbol
_atom_type_description
_atom_type_scat_dispersion_real
_atom_type_scat_dispersion_imag
_atom_type_scat_source
C C 0.0033 0.0016 'International Tables Vol C Tables 4.2.6.8 and 6.1.1.4'
H H 0.0000 0.0000 'International Tables Vol C Tables 4.2.6.8 and 6.1.1.4'
N N 0.0061 0.0033 'International Tables Vol C Tables 4.2.6.8 and 6.1.1.4'
O O 0.0106 0.0060 'International Tables Vol C Tables 4.2.6.8 and 6.1.1.4'
F F 0.0171 0.0103 'International Tables Vol C Tables 4.2.6.8 and 6.1.1.4'
I I -0.4742 1.8119 'International Tables Vol C Tables 4.2.6.8 and 6.1.1.4'

loop_
_geom_angle_atom_site_label_1
_geom_angle_atom_site_label_2
_geom_angle_atom_site_label_3
_geom_angle
_geom_angle_site_symmetry_1
_geom_angle_site_symmetry_3
_geom_angle_publ_flag
C8 O1 C6 103.8(11) . . ?
C5 N1 C1 116.3(12) . . ?
C13 C12 C11 115.5(11) . . ?
C13 C12 I2 124.2(10) . . ?
C11 C12 I2 120.3(9) . . ?
C14 C9 C10 116.7(11) . . ?
C14 C9 I1 123.0(9) . . ?
C10 C9 I1 120.2(10) . . ?
F1 C10 C11 117.9(11) . . ?
F1 C10 C9 120.5(10) . . ?
C11 C10 C9 121.6(12) . . ?
C8 N2 C7 106.4(12) . . ?
F4 C14 C13 120.3(11) . . ?
F4 C14 C9 118.7(11) . . ?
C13 C14 C9 121.0(11) . . ?
F2 C11 C10 119.4(12) . . ?
F2 C11 C12 118.8(11) . . ?
C10 C11 C12 121.8(11) . . ?
F3 C13 C12 119.8(10) . . ?
F3 C13 C14 116.9(10) . . ?
C12 C13 C14 123.3(12) . . ?
C7 C6 O1 108.2(11) . . ?
C7 C6 C2 135.4(13) . . ?
O1 C6 C2 116.3(11) . . ?
C3 C2 C1 119.6(12) . . ?
C3 C2 C6 119.4(11) . . ?
C1 C2 C6 120.9(12) . . ?
N1 C1 C2 123.2(12) . . ?
C2 C3 C4 118.4(12) . . ?
N1 C5 C4 125.1(14) . . ?
C6 C7 N2 107.5(12) . . ?
C5 C4 C3 117.2(14) . . ?
N2 C8 O1 114.1(15) . . ?

loop_
_geom_bond_atom_site_label_1
_geom_bond_atom_site_label_2
_geom_bond_distance
_geom_bond_site_symmetry_2
_geom_bond_publ_flag
I1 C9 2.100(11) . ?
I2 C12 2.065(11) . ?
F1 C10 1.344(14) . ?
F4 C14 1.344(12) . ?
F3 C13 1.350(12) . ?
F2 C11 1.313(14) . ?
O1 C8 1.350(19) . ?
O1 C6 1.386(14) . ?
N1 C5 1.317(18) . ?
N1 C1 1.340(15) . ?
C12 C13 1.363(17) . ?
C12 C11 1.399(17) . ?
C9 C14 1.381(17) . ?
C9 C10 1.381(18) . ?
C10 C11 1.376(16) . ?
N2 C8 1.287(19) . ?
N2 C7 1.378(17) . ?
C14 C13 1.375(16) . ?
C6 C7 1.366(17) . ?
C6 C2 1.456(16) . ?
C2 C3 1.363(16) . ?
C2 C1 1.373(16) . ?
C3 C4 1.395(17) . ?
C5 C4 1.383(17) . ?
